data_4133347
loop_
_publ_author_name
'Cirulli, Martina'
'Kaur, Amanpreet'
'Lewis, James E. M.'
'Zhang, Zhihui'
'Kitchen, Jonathan A.'
'Goldup, Stephen M.'
'Roessler, Maxie M.'

_publ_section_title
;
 Rotaxane-Based Transition Metal Complexes: Effect of the Mechanical Bond
 on Structure and Electronic Properties.
;
_journal_issue 2
_journal_name_full 'Journal of the American Chemical Society'
_journal_page_first 879
_journal_page_last 889
_journal_paper_doi 10.1021/jacs.8b09715
_journal_volume 141
_journal_year 2019
_chemical_formula_moiety 'C35 H46 N4, C32 H34 N2 O2'
_chemical_formula_sum 'C67 H80 N6 O2'
_chemical_formula_weight 1001.37
_space_group_crystal_system monoclinic
_space_group_IT_number 14
_space_group_name_Hall '-P 2yn'
_space_group_name_H-M_alt 'P 1 21/n 1'
_atom_sites_solution_hydrogens geom
_atom_sites_solution_primary dual
_audit_creation_date 2018-04-18
_audit_creation_method
;
Olex2 1.2
(compiled Nov 22 2016 11:51:51 for OlexSys, GUI svn.r5269)
;
_cell_angle_alpha 90
_cell_angle_beta 101.8300(10)
_cell_angle_gamma 90
_cell_formula_units_Z 4
_cell_length_a 19.0585(2)
_cell_length_b 12.47470(10)
_cell_length_c 25.7522(2)
_cell_measurement_reflns_used 26953
_cell_measurement_temperature 100
_cell_measurement_theta_max 70.2870
_cell_measurement_theta_min 3.9210
_cell_volume 5992.52(9)
_computing_cell_refinement 'CrysAlisPro 1.171.39.34b (Rigaku OD, 2017)'
_computing_data_collection 'CrysAlisPro 1.171.39.34b (Rigaku OD, 2017)'
_computing_data_reduction 'CrysAlisPro 1.171.39.34b (Rigaku OD, 2017)'
_computing_molecular_graphics 'Olex2 (Dolomanov et al., 2009)'
_computing_publication_material 'Olex2 (Dolomanov et al., 2009)'
_computing_structure_refinement 'ShelXL (Sheldrick, 2015)'
_computing_structure_solution 'ShelXT (Sheldrick, 2015)'
_diffrn_ambient_temperature 100
_diffrn_detector 'CCD plate'
_diffrn_measured_fraction_theta_full 0.9951
_diffrn_measured_fraction_theta_max 0.9783
_diffrn_measurement_details
;
List of Runs (angles in degrees, time in seconds):

  # Type    Start    End  Width  t~exp~   \w     \q     \k     \f   Frames
--------------------------------------------------------------------------
  1  \w    -76.00 -43.00   0.50    0.56    --    0.00   3.00 -45.00   66
  2  \w    -19.00   6.00   0.50    2.25    --    5.00   3.00 -45.00   50
  3  \w   -179.00 -37.00   0.50    2.25    --  -90.00   3.00 -45.00  284
  4  \w     38.00  64.00   0.50    0.56    --    0.00  60.00-180.00   52
  5  \w    -89.00  32.00   0.50    0.56    --    0.00  60.00-180.00  242
  6  \w   -179.00 -84.00   0.50    2.25    --  -90.00  57.00 -90.00  190
  7  \w   -172.00-145.00   0.50    2.25    --  -90.00  43.00   0.00   54
  8  \w   -135.00-109.00   0.50    2.25    --  -90.00  43.00   0.00   52
  9  \w    -66.00 -28.00   0.50    2.25    --  -90.00  43.00   0.00   76
 10  \w   -176.00 -13.00   0.50    2.25    --  -90.00  60.00 150.00  326
 11  \w   -169.00 -77.00   0.50    2.25    --  -90.00  60.00 120.00  184
 12  \w    -60.00 -35.00   0.50    2.25    --  -90.00  57.00 -90.00   50
 13  \w    -82.00 -25.00   0.50    2.25    --  -90.00  60.00-180.00  114
 14  \w   -116.00 -91.00   0.50    2.25    --  -90.00  43.00-150.00   50
 15  \w    -53.00 -16.00   0.50    2.25    --  -90.00  43.00-150.00   74
 16  \w   -177.00-151.00   0.50    2.25    --  -90.00  60.00  90.00   52
 17  \w   -166.00 -90.00   0.50    2.25    --  -90.00  60.00-180.00  152
;
_diffrn_measurement_device 'four-circle diffractometer'
_diffrn_measurement_device_type 'XtaLAB AFC11 (RCD3): quarter-chi single'
_diffrn_measurement_method '\w scans'
_diffrn_orient_matrix_type 'CrysAlisPro convention (1999,Acta A55,543-557)'
_diffrn_orient_matrix_UB_11 0.0661708000
_diffrn_orient_matrix_UB_12 0.0040990000
_diffrn_orient_matrix_UB_13 0.0458031000
_diffrn_orient_matrix_UB_21 0.0493403000
_diffrn_orient_matrix_UB_22 0.0040771000
_diffrn_orient_matrix_UB_23 -0.0404663000
_diffrn_orient_matrix_UB_31 -0.0037613000
_diffrn_orient_matrix_UB_32 0.1233029000
_diffrn_orient_matrix_UB_33 -0.0002206000
_diffrn_radiation_monochromator mirror
_diffrn_radiation_probe x-ray
_diffrn_radiation_type 'Cu K\a'
_diffrn_radiation_wavelength 1.54184
_diffrn_reflns_av_R_equivalents 0.0278
_diffrn_reflns_av_unetI/netI 0.0242
_diffrn_reflns_Laue_measured_fraction_full 0.997
_diffrn_reflns_Laue_measured_fraction_max 0.997
_diffrn_reflns_limit_h_max 22
_diffrn_reflns_limit_h_min -22
_diffrn_reflns_limit_k_max 14
_diffrn_reflns_limit_k_min -12
_diffrn_reflns_limit_l_max 30
_diffrn_reflns_limit_l_min -30
_diffrn_reflns_number 47039
_diffrn_reflns_point_group_measured_fraction_full 0.997
_diffrn_reflns_point_group_measured_fraction_max 0.997
_diffrn_reflns_theta_full 67.000
_diffrn_reflns_theta_max 67.000
_diffrn_reflns_theta_min 3.507
_diffrn_source 'Rotating-anode X-ray tube'
_diffrn_source_type 'Rigaku (Cu) X-ray Source'
_exptl_absorpt_coefficient_mu 0.515
_exptl_absorpt_correction_T_max 1.00000
_exptl_absorpt_correction_T_min 0.78837
_exptl_absorpt_correction_type multi-scan
_exptl_absorpt_process_details
;
CrysAlisPro 1.171.39.34b (Rigaku Oxford Diffraction, 2017)
Empirical absorption correction using spherical harmonics,
 implemented in SCALE3 ABSPACK scaling algorithm.
;
_exptl_crystal_colour colourless
_exptl_crystal_colour_primary colourless
_exptl_crystal_density_diffrn 1.110
_exptl_crystal_description block
_exptl_crystal_F_000 2160
_exptl_crystal_size_max 0.22
_exptl_crystal_size_mid 0.21
_exptl_crystal_size_min 0.18
_refine_diff_density_max 0.630
_refine_diff_density_min -0.474
_refine_diff_density_rms 0.034
_refine_ls_extinction_method none
_refine_ls_goodness_of_fit_ref 1.024
_refine_ls_hydrogen_treatment constr
_refine_ls_matrix_type full
_refine_ls_number_parameters 703
_refine_ls_number_reflns 10646
_refine_ls_number_restraints 6
_refine_ls_restrained_S_all 1.074
_refine_ls_R_factor_all 0.0434
_refine_ls_R_factor_gt 0.0404
_refine_ls_shift/su_max 0.001
_refine_ls_shift/su_mean 0.000
_refine_ls_structure_factor_coef Fsqd
_refine_ls_weighting_details 'w=1/[\s^2^(Fo^2^)+(0.0379P)^2^+2.8920P] where P=(Fo^2^+2Fc^2^)/3'
_refine_ls_weighting_scheme calc
_refine_ls_wR_factor_gt 0.0968
_refine_ls_wR_factor_ref 0.0989
_reflns_Friedel_coverage 0.000
_reflns_number_gt 9820
_reflns_number_total 10646
_reflns_threshold_expression 'I > 2\s(I)'
_cod_data_source_file ja8b09715_si_006.cif
_cod_data_source_block 5-Ligand
_cod_database_code 4133347
_chemical_oxdiff_formula 'C276 H324 N52 O8 '
_shelx_space_group_comment
;
The symmetry employed for this shelxl refinement is uniquely defined
by the following loop, which should always be used as a source of
symmetry information in preference to the above space-group names.
They are only intended as comments.
;
_shelx_estimated_absorpt_t_max 0.913
_shelx_estimated_absorpt_t_min 0.895
_diffrn_oxdiff_ac3_digest_frames
;
015f1bbf93fa2cfdab840a95935c6e6c4200040317d
;
_reflns_odcompleteness_completeness 99.51
_reflns_odcompleteness_iscentric 1
_reflns_odcompleteness_theta 68.13
_olex2_refinement_description
;
1. Fixed Uiso
 At 1.2 times of:
  All C(H) groups, All C(H,H) groups
 At 1.5 times of:
  All C(H,H,H) groups
2. Restrained distances
 C53A-C51A
 2.5 with sigma of 0.005
 C52A-C50
 1.5 with sigma of 0.005
 C51A-C50
 1.5 with sigma of 0.005
 C50-C53A
 1.5 with sigma of 0.005
 C51A-C52A
 2.5 with sigma of 0.005
 C53A-C52A
 2.5 with sigma of 0.005
3. Others
 Fixed Sof: C51(0.75) H51A(0.75) H51B(0.75) H51C(0.75) C52(0.75) H52A(0.75)
 H52B(0.75) H52C(0.75) C53(0.75) H53A(0.75) H53B(0.75) H53C(0.75) C52A(0.25)
 H52D(0.25) H52E(0.25) H52F(0.25) C53A(0.25) H53D(0.25) H53E(0.25) H53F(0.25)
 C51A(0.25) H51D(0.25) H51E(0.25) H51F(0.25)
4.a Secondary CH2 refined with riding coordinates:
 C11(H11A,H11B), C12(H12A,H12B), C13(H13A,H13B), C20(H20A,H20B), C21(H21A,
 H21B), C22(H22A,H22B), C23(H23A,H23B), C30(H30A,H30B), C31(H31A,H31B),
 C32(H32A,H32B)
4.b Aromatic/amide H refined with riding coordinates:
 C33(H33), C36(H36), C37(H37), C38(H38), C41(H41), C43(H43), C45(H45),
 C55(H55), C57(H57), C59(H59), C2(H2), C3(H3), C4(H4), C7(H7), C8(H8), C9(H9),
 C15(H15), C16(H16), C18(H18), C19(H19), C25(H25), C26(H26), C28(H28), C29(H29)
4.c Idealised Me refined as rotating group:
 C47(H47A,H47B,H47C), C48(H48A,H48B,H48C), C49(H49A,H49B,H49C), C51(H51A,H51B,
 H51C), C52(H52A,H52B,H52C), C53(H53A,H53B,H53C), C61(H61A,H61B,H61C), C62(H62A,
 H62B,H62C), C63(H63A,H63B,H63C), C65(H65A,H65B,H65C), C66(H66A,H66B,H66C),
 C67(H67A,H67B,H67C), C52A(H52D,H52E,H52F), C53A(H53D,H53E,H53F), C51A(H51D,
 H51E,H51F)
;
_shelx_shelxl_version_number 2018/1
_olex2_submission_special_instructions 'No special instructions were received'
_oxdiff_exptl_absorpt_empirical_details
;
Empirical correction (ABSPACK) includes:
- Absorption correction using spherical harmonics
- Frame scaling
;
_oxdiff_exptl_absorpt_empirical_full_max 1.492
_oxdiff_exptl_absorpt_empirical_full_min 0.693

loop_
_space_group_symop_operation_xyz
'x, y, z'
'-x+1/2, y+1/2, -z+1/2'
'-x, -y, -z'
'x-1/2, -y-1/2, z-1/2'

loop_
_atom_site_label
_atom_site_type_symbol
_atom_site_fract_x
_atom_site_fract_y
_atom_site_fract_z
_atom_site_U_iso_or_equiv
_atom_site_adp_type
_atom_site_occupancy
_atom_site_site_symmetry_order
_atom_site_calc_flag
_atom_site_refinement_flags_posn
_atom_site_refinement_flags_occupancy
_atom_site_disorder_assembly
_atom_site_disorder_group
N3 N 0.26548(5) 0.25780(8) 0.61050(4) 0.0196(2) Uani 1 1 d . . . .
N4 N 0.25599(5) 0.17000(8) 0.63943(4) 0.0231(2) Uani 1 1 d . . . .
N5 N 0.31071(6) 0.16487(8) 0.67938(4) 0.0234(2) Uani 1 1 d . . . .
N6 N 0.46087(5) 0.35260(8) 0.71126(4) 0.0201(2) Uani 1 1 d . . . .
C33 C 0.32656(6) 0.30969(10) 0.63256(5) 0.0197(2) Uani 1 1 d . . . .
H33 H 0.345174 0.373632 0.620562 0.024 Uiso 1 1 calc R . . .
C34 C 0.35563(6) 0.24929(9) 0.67618(5) 0.0196(2) Uani 1 1 d . . . .
C35 C 0.42472(6) 0.26074(10) 0.71349(5) 0.0202(2) Uani 1 1 d . . . .
C36 C 0.44993(7) 0.17742(11) 0.74845(5) 0.0262(3) Uani 1 1 d . . . .
H36 H 0.423246 0.113109 0.748491 0.031 Uiso 1 1 calc R . . .
C37 C 0.51496(7) 0.19146(12) 0.78299(6) 0.0334(3) Uani 1 1 d . . . .
H37 H 0.533815 0.136693 0.807541 0.040 Uiso 1 1 calc R . . .
C38 C 0.55237(7) 0.28594(11) 0.78153(5) 0.0311(3) Uani 1 1 d . . . .
H38 H 0.596865 0.296922 0.805423 0.037 Uiso 1 1 calc R . . .
C39 C 0.52455(6) 0.36497(10) 0.74485(5) 0.0222(3) Uani 1 1 d . . . .
C40 C 0.56305(7) 0.46839(10) 0.74232(5) 0.0223(3) Uani 1 1 d . . . .
C41 C 0.52627(6) 0.55880(10) 0.71871(5) 0.0221(3) Uani 1 1 d . . . .
H41 H 0.476685 0.553187 0.703228 0.026 Uiso 1 1 calc R . . .
C42 C 0.56075(7) 0.65654(10) 0.71743(5) 0.0227(3) Uani 1 1 d . . . .
C43 C 0.63402(7) 0.66212(11) 0.74031(5) 0.0268(3) Uani 1 1 d . . . .
H43 H 0.658281 0.728424 0.739463 0.032 Uiso 1 1 calc R . . .
C44 C 0.67242(7) 0.57451(11) 0.76413(5) 0.0288(3) Uani 1 1 d . . . .
C45 C 0.63601(7) 0.47748(11) 0.76449(5) 0.0263(3) Uani 1 1 d . . . .
H45 H 0.661504 0.416241 0.780184 0.032 Uiso 1 1 calc R . . .
C46 C 0.52281(7) 0.75849(10) 0.69282(5) 0.0251(3) Uani 1 1 d . . . .
C47 C 0.55503(7) 0.79385(11) 0.64555(6) 0.0316(3) Uani 1 1 d . . . .
H47A H 0.606724 0.805122 0.657437 0.047 Uiso 1 1 calc GR . . .
H47B H 0.532367 0.860851 0.630921 0.047 Uiso 1 1 calc GR . . .
H47C H 0.546557 0.738140 0.618148 0.047 Uiso 1 1 calc GR . . .
C48 C 0.53290(8) 0.84809(12) 0.73473(6) 0.0356(3) Uani 1 1 d . . . .
H48A H 0.513553 0.824640 0.765303 0.053 Uiso 1 1 calc GR . . .
H48B H 0.507490 0.912621 0.719370 0.053 Uiso 1 1 calc GR . . .
H48C H 0.584075 0.864097 0.746219 0.053 Uiso 1 1 calc GR . . .
C49 C 0.44237(7) 0.74099(11) 0.67340(6) 0.0306(3) Uani 1 1 d . . . .
H49A H 0.434452 0.684254 0.646513 0.046 Uiso 1 1 calc GR . . .
H49B H 0.420135 0.807607 0.657896 0.046 Uiso 1 1 calc GR . . .
H49C H 0.420930 0.719873 0.703352 0.046 Uiso 1 1 calc GR . . .
C50 C 0.75163(8) 0.58369(13) 0.79182(7) 0.0437(4) Uani 1 1 d D . . .
C51 C 0.78478(9) 0.69101(18) 0.78097(8) 0.0343(5) Uani 0.75 1 d . P A 1
H51A H 0.776758 0.703056 0.742598 0.051 Uiso 0.75 1 calc GR P A 1
H51B H 0.836403 0.689728 0.795846 0.051 Uiso 0.75 1 calc GR P A 1
H51C H 0.762415 0.748962 0.797512 0.051 Uiso 0.75 1 calc GR P A 1
C52 C 0.79512(11) 0.49931(19) 0.76297(11) 0.0513(6) Uani 0.75 1 d . P A 1
H52A H 0.778975 0.426374 0.768469 0.077 Uiso 0.75 1 calc GR P A 1
H52B H 0.846523 0.505450 0.778028 0.077 Uiso 0.75 1 calc GR P A 1
H52C H 0.786281 0.514820 0.724876 0.077 Uiso 0.75 1 calc GR P A 1
C53 C 0.76227(13) 0.5587(2) 0.84757(9) 0.0593(8) Uani 0.75 1 d . P A 1
H53A H 0.737729 0.612212 0.865296 0.089 Uiso 0.75 1 calc GR P A 1
H53B H 0.813660 0.559449 0.863270 0.089 Uiso 0.75 1 calc GR P A 1
H53C H 0.742656 0.487451 0.852022 0.089 Uiso 0.75 1 calc GR P A 1
C54 C 0.21746(7) 0.27910(10) 0.56107(5) 0.0216(3) Uani 1 1 d . . . .
C55 C 0.24525(7) 0.32689(10) 0.52104(5) 0.0247(3) Uani 1 1 d . . . .
H55 H 0.294450 0.346272 0.526814 0.030 Uiso 1 1 calc R . . .
C56 C 0.19986(7) 0.34601(12) 0.47221(5) 0.0308(3) Uani 1 1 d . . . .
C57 C 0.12849(8) 0.31568(12) 0.46594(5) 0.0354(3) Uani 1 1 d . . . .
H57 H 0.097229 0.329480 0.432853 0.042 Uiso 1 1 calc R . . .
C58 C 0.10043(7) 0.26614(11) 0.50560(5) 0.0301(3) Uani 1 1 d . . . .
C59 C 0.14641(7) 0.24802(10) 0.55427(5) 0.0247(3) Uani 1 1 d . . . .
H59 H 0.129252 0.214782 0.582443 0.030 Uiso 1 1 calc R . . .
C60 C 0.22706(8) 0.39336(15) 0.42513(6) 0.0436(4) Uani 1 1 d . . . .
C61 C 0.30412(8) 0.43183(14) 0.43976(6) 0.0400(4) Uani 1 1 d . . . .
H61A H 0.307677 0.490487 0.465485 0.060 Uiso 1 1 calc GR . . .
H61B H 0.319399 0.457344 0.407833 0.060 Uiso 1 1 calc GR . . .
H61C H 0.335049 0.372501 0.455419 0.060 Uiso 1 1 calc GR . . .
C62 C 0.18019(11) 0.4875(2) 0.40178(11) 0.1016(11) Uani 1 1 d . . . .
H62A H 0.130687 0.463019 0.389641 0.152 Uiso 1 1 calc GR . . .
H62B H 0.198024 0.517257 0.371708 0.152 Uiso 1 1 calc GR . . .
H62C H 0.181692 0.542973 0.428952 0.152 Uiso 1 1 calc GR . . .
C63 C 0.22422(16) 0.3040(2) 0.38382(8) 0.1037(11) Uani 1 1 d . . . .
H63A H 0.254400 0.243961 0.399609 0.155 Uiso 1 1 calc GR . . .
H63B H 0.241806 0.331532 0.353211 0.155 Uiso 1 1 calc GR . . .
H63C H 0.174654 0.279298 0.372272 0.155 Uiso 1 1 calc GR . . .
C64 C 0.02072(8) 0.23639(14) 0.49508(6) 0.0406(4) Uani 1 1 d . . . .
C65 C -0.02320(9) 0.33972(17) 0.49500(8) 0.0613(6) Uani 1 1 d . . . .
H65A H -0.009603 0.375031 0.529601 0.092 Uiso 1 1 calc GR . . .
H65B H -0.074381 0.322057 0.488123 0.092 Uiso 1 1 calc GR . . .
H65C H -0.013641 0.387973 0.467231 0.092 Uiso 1 1 calc GR . . .
C66 C -0.00078(10) 0.1795(2) 0.44130(7) 0.0671(6) Uani 1 1 d . . . .
H66A H 0.004902 0.228943 0.412868 0.101 Uiso 1 1 calc GR . . .
H66B H -0.050928 0.156581 0.435982 0.101 Uiso 1 1 calc GR . . .
H66C H 0.029954 0.116738 0.440715 0.101 Uiso 1 1 calc GR . . .
C67 C 0.00351(8) 0.16070(14) 0.53758(6) 0.0420(4) Uani 1 1 d . . . .
H67A H 0.032693 0.095674 0.538963 0.063 Uiso 1 1 calc GR . . .
H67B H -0.047403 0.141454 0.528805 0.063 Uiso 1 1 calc GR . . .
H67C H 0.014232 0.196517 0.572173 0.063 Uiso 1 1 calc GR . . .
O1 O 0.16969(5) -0.06799(8) 0.60700(3) 0.0285(2) Uani 1 1 d . . . .
O2 O 0.06757(5) 0.21281(7) 0.67865(4) 0.0298(2) Uani 1 1 d . . . .
N1 N 0.35411(5) 0.53188(8) 0.57467(4) 0.0220(2) Uani 1 1 d . . . .
N2 N 0.43998(5) 0.35026(8) 0.56197(4) 0.0220(2) Uani 1 1 d . . . .
C1 C 0.30597(7) 0.61137(10) 0.56280(5) 0.0232(3) Uani 1 1 d . . . .
C2 C 0.31843(7) 0.70022(10) 0.53308(5) 0.0264(3) Uani 1 1 d . . . .
H2 H 0.283007 0.754425 0.524084 0.032 Uiso 1 1 calc R . . .
C3 C 0.38301(8) 0.70830(10) 0.51692(5) 0.0281(3) Uani 1 1 d . . . .
H3 H 0.392627 0.768586 0.496945 0.034 Uiso 1 1 calc R . . .
C4 C 0.43359(7) 0.62796(10) 0.53003(5) 0.0254(3) Uani 1 1 d . . . .
H4 H 0.478702 0.632580 0.519907 0.031 Uiso 1 1 calc R . . .
C5 C 0.41657(7) 0.54015(10) 0.55847(5) 0.0220(3) Uani 1 1 d . . . .
C6 C 0.46736(7) 0.44887(10) 0.57319(5) 0.0218(3) Uani 1 1 d . . . .
C7 C 0.53810(7) 0.46662(11) 0.59844(5) 0.0257(3) Uani 1 1 d . . . .
H7 H 0.556113 0.537462 0.604770 0.031 Uiso 1 1 calc R . . .
C8 C 0.58172(7) 0.37911(11) 0.61415(5) 0.0283(3) Uani 1 1 d . . . .
H8 H 0.629996 0.388721 0.632259 0.034 Uiso 1 1 calc R . . .
C9 C 0.55401(7) 0.27742(11) 0.60312(5) 0.0267(3) Uani 1 1 d . . . .
H9 H 0.583084 0.216125 0.613491 0.032 Uiso 1 1 calc R . . .
C10 C 0.48304(7) 0.26566(10) 0.57664(5) 0.0230(3) Uani 1 1 d . . . .
C11 C 0.45050(7) 0.15652(10) 0.56403(5) 0.0261(3) Uani 1 1 d . . . .
H11A H 0.413549 0.144926 0.585445 0.031 Uiso 1 1 calc R . . .
H11B H 0.488257 0.101713 0.574769 0.031 Uiso 1 1 calc R . . .
C12 C 0.41629(7) 0.13998(10) 0.50554(5) 0.0270(3) Uani 1 1 d . . . .
H12A H 0.452161 0.156369 0.483783 0.032 Uiso 1 1 calc R . . .
H12B H 0.376003 0.190948 0.495355 0.032 Uiso 1 1 calc R . . .
C13 C 0.38830(7) 0.02526(11) 0.49318(5) 0.0294(3) Uani 1 1 d . . . .
H13A H 0.368944 0.018891 0.454582 0.035 Uiso 1 1 calc R . . .
H13B H 0.428851 -0.025510 0.502547 0.035 Uiso 1 1 calc R . . .
C14 C 0.33052(7) -0.00607(10) 0.52274(5) 0.0258(3) Uani 1 1 d . . . .
C15 C 0.34813(7) -0.04360(10) 0.57458(5) 0.0258(3) Uani 1 1 d . . . .
H15 H 0.397188 -0.054624 0.590376 0.031 Uiso 1 1 calc R . . .
C16 C 0.29655(7) -0.06552(10) 0.60404(5) 0.0251(3) Uani 1 1 d . . . .
H16 H 0.310258 -0.090247 0.639571 0.030 Uiso 1 1 calc R . . .
C17 C 0.22471(7) -0.05095(10) 0.58109(5) 0.0247(3) Uani 1 1 d . . . .
C18 C 0.20558(7) -0.01677(11) 0.52870(5) 0.0292(3) Uani 1 1 d . . . .
H18 H 0.156410 -0.008972 0.512408 0.035 Uiso 1 1 calc R . . .
C19 C 0.25794(7) 0.00592(11) 0.50022(5) 0.0294(3) Uani 1 1 d . . . .
H19 H 0.244155 0.030165 0.464617 0.035 Uiso 1 1 calc R . . .
C20 C 0.18858(7) -0.07798(10) 0.66370(5) 0.0242(3) Uani 1 1 d . . . .
H20A H 0.219498 -0.017318 0.679020 0.029 Uiso 1 1 calc R . . .
H20B H 0.215241 -0.145536 0.673575 0.029 Uiso 1 1 calc R . . .
C21 C 0.11993(7) -0.07790(10) 0.68476(5) 0.0254(3) Uani 1 1 d . . . .
H21A H 0.132310 -0.085645 0.723834 0.031 Uiso 1 1 calc R . . .
H21B H 0.090989 -0.141104 0.670316 0.031 Uiso 1 1 calc R . . .
C22 C 0.07422(7) 0.02272(10) 0.67109(5) 0.0257(3) Uani 1 1 d . . . .
H22A H 0.061795 0.031338 0.632060 0.031 Uiso 1 1 calc R . . .
H22B H 0.029011 0.014266 0.683948 0.031 Uiso 1 1 calc R . . .
C23 C 0.11276(7) 0.12199(10) 0.69559(5) 0.0266(3) Uani 1 1 d . . . .
H23A H 0.122768 0.116390 0.734761 0.032 Uiso 1 1 calc R . . .
H23B H 0.158921 0.130022 0.684029 0.032 Uiso 1 1 calc R . . .
C24 C 0.10012(7) 0.31126(10) 0.67932(5) 0.0251(3) Uani 1 1 d . . . .
C25 C 0.05922(7) 0.39196(11) 0.65073(5) 0.0280(3) Uani 1 1 d . . . .
H25 H 0.011237 0.377852 0.633150 0.034 Uiso 1 1 calc R . . .
C26 C 0.08829(7) 0.49305(11) 0.64779(5) 0.0269(3) Uani 1 1 d . . . .
H26 H 0.059839 0.547396 0.627892 0.032 Uiso 1 1 calc R . . .
C27 C 0.15828(7) 0.51681(10) 0.67335(5) 0.0240(3) Uani 1 1 d . . . .
C28 C 0.19751(7) 0.43537(10) 0.70273(5) 0.0262(3) Uani 1 1 d . . . .
H28 H 0.245082 0.449961 0.721072 0.031 Uiso 1 1 calc R . . .
C29 C 0.16960(7) 0.33344(10) 0.70621(5) 0.0258(3) Uani 1 1 d . . . .
H29 H 0.197649 0.279464 0.726721 0.031 Uiso 1 1 calc R . . .
C30 C 0.19046(7) 0.62689(10) 0.67065(5) 0.0273(3) Uani 1 1 d . . . .
H30A H 0.204086 0.656124 0.707068 0.033 Uiso 1 1 calc R . . .
H30B H 0.153457 0.674760 0.650143 0.033 Uiso 1 1 calc R . . .
C31 C 0.25652(7) 0.62854(10) 0.64518(5) 0.0249(3) Uani 1 1 d . . . .
H31A H 0.278825 0.700455 0.650315 0.030 Uiso 1 1 calc R . . .
H31B H 0.291909 0.576021 0.663728 0.030 Uiso 1 1 calc R . . .
C32 C 0.23973(7) 0.60235(11) 0.58581(5) 0.0259(3) Uani 1 1 d . . . .
H32A H 0.220372 0.528624 0.580436 0.031 Uiso 1 1 calc R . . .
H32B H 0.202705 0.652390 0.567111 0.031 Uiso 1 1 calc R . . .
C52A C 0.7436(4) 0.6566(5) 0.8433(2) 0.063(2) Uiso 0.25 1 d D P A 2
H52D H 0.725174 0.727675 0.831246 0.094 Uiso 0.25 1 calc GR P A 2
H52E H 0.790564 0.664107 0.867054 0.094 Uiso 0.25 1 calc GR P A 2
H52F H 0.710254 0.621632 0.862243 0.094 Uiso 0.25 1 calc GR P A 2
C53A C 0.7837(4) 0.4803(4) 0.8196(3) 0.0569(18) Uiso 0.25 1 d D P A 2
H53D H 0.755388 0.458003 0.845479 0.085 Uiso 0.25 1 calc GR P A 2
H53E H 0.833293 0.493551 0.837784 0.085 Uiso 0.25 1 calc GR P A 2
H53F H 0.782674 0.423575 0.793112 0.085 Uiso 0.25 1 calc GR P A 2
C51A C 0.7998(4) 0.6414(6) 0.7648(3) 0.065(2) Uiso 0.25 1 d D P A 2
H51D H 0.804230 0.602548 0.732528 0.097 Uiso 0.25 1 calc GR P A 2
H51E H 0.847118 0.647368 0.788283 0.097 Uiso 0.25 1 calc GR P A 2
H51F H 0.780671 0.713288 0.755277 0.097 Uiso 0.25 1 calc GR P A 2

loop_
_atom_site_aniso_label
_atom_site_aniso_U_11
_atom_site_aniso_U_22
_atom_site_aniso_U_33
_atom_site_aniso_U_23
_atom_site_aniso_U_13
_atom_site_aniso_U_12
N3 0.0210(5) 0.0189(5) 0.0181(5) 0.0009(4) 0.0020(4) -0.0020(4)
N4 0.0254(5) 0.0206(5) 0.0224(5) 0.0021(4) 0.0025(4) -0.0033(4)
N5 0.0244(5) 0.0216(5) 0.0226(5) 0.0014(4) 0.0015(4) -0.0026(4)
N6 0.0194(5) 0.0223(5) 0.0180(5) -0.0006(4) 0.0026(4) 0.0005(4)
C33 0.0194(6) 0.0200(6) 0.0194(6) -0.0014(5) 0.0034(5) -0.0032(5)
C34 0.0211(6) 0.0191(6) 0.0187(6) -0.0014(5) 0.0047(5) -0.0002(5)
C35 0.0209(6) 0.0211(6) 0.0187(6) -0.0014(5) 0.0047(5) 0.0013(5)
C36 0.0268(7) 0.0235(6) 0.0272(7) 0.0041(5) 0.0031(5) 0.0004(5)
C37 0.0302(7) 0.0313(7) 0.0344(7) 0.0129(6) -0.0032(6) 0.0018(6)
C38 0.0250(7) 0.0339(7) 0.0301(7) 0.0073(6) -0.0048(5) -0.0011(6)
C39 0.0207(6) 0.0259(6) 0.0192(6) -0.0007(5) 0.0026(5) 0.0014(5)
C40 0.0225(6) 0.0261(6) 0.0177(6) -0.0022(5) 0.0022(5) -0.0005(5)
C41 0.0190(6) 0.0280(7) 0.0183(6) -0.0008(5) 0.0016(5) -0.0004(5)
C42 0.0219(6) 0.0264(7) 0.0194(6) -0.0020(5) 0.0034(5) -0.0003(5)
C43 0.0237(6) 0.0265(7) 0.0288(7) -0.0019(5) 0.0025(5) -0.0037(5)
C44 0.0221(6) 0.0317(7) 0.0300(7) -0.0016(6) -0.0005(5) -0.0015(5)
C45 0.0226(6) 0.0273(7) 0.0266(7) 0.0008(5) -0.0005(5) 0.0016(5)
C46 0.0232(6) 0.0244(6) 0.0272(7) 0.0011(5) 0.0041(5) -0.0010(5)
C47 0.0314(7) 0.0294(7) 0.0346(7) 0.0061(6) 0.0079(6) -0.0012(6)
C48 0.0348(8) 0.0291(7) 0.0425(8) -0.0063(6) 0.0072(6) 0.0026(6)
C49 0.0248(7) 0.0297(7) 0.0358(7) 0.0091(6) 0.0024(6) 0.0014(6)
C50 0.0249(7) 0.0375(8) 0.0606(10) 0.0115(7) -0.0102(7) -0.0057(6)
C51 0.0166(8) 0.0486(12) 0.0332(10) 0.0084(9) -0.0053(7) -0.0093(8)
C52 0.0205(9) 0.0462(13) 0.0840(18) 0.0003(12) 0.0035(10) 0.0030(9)
C53 0.0412(12) 0.0875(19) 0.0368(12) 0.0264(12) -0.0209(10) -0.0316(13)
C54 0.0240(6) 0.0203(6) 0.0187(6) -0.0015(5) 0.0001(5) -0.0027(5)
C55 0.0249(6) 0.0273(7) 0.0207(6) -0.0009(5) 0.0015(5) -0.0071(5)
C56 0.0324(7) 0.0362(8) 0.0210(6) 0.0034(6) -0.0012(5) -0.0127(6)
C57 0.0332(7) 0.0440(8) 0.0237(7) 0.0077(6) -0.0068(6) -0.0136(6)
C58 0.0265(7) 0.0335(7) 0.0269(7) 0.0033(6) -0.0021(5) -0.0088(6)
C59 0.0251(6) 0.0259(7) 0.0222(6) 0.0013(5) 0.0028(5) -0.0055(5)
C60 0.0408(8) 0.0649(11) 0.0207(7) 0.0106(7) -0.0037(6) -0.0240(8)
C61 0.0400(8) 0.0536(10) 0.0257(7) 0.0070(7) 0.0053(6) -0.0177(7)
C62 0.0488(12) 0.150(3) 0.1007(18) 0.1007(19) 0.0024(12) -0.0078(14)
C63 0.139(2) 0.149(2) 0.0308(10) -0.0357(13) 0.0355(12) -0.105(2)
C64 0.0266(7) 0.0591(10) 0.0311(8) 0.0120(7) -0.0060(6) -0.0156(7)
C65 0.0293(8) 0.0843(14) 0.0660(12) 0.0373(11) -0.0003(8) 0.0026(9)
C66 0.0526(11) 0.1074(17) 0.0350(9) 0.0031(10) -0.0058(8) -0.0529(12)
C67 0.0279(7) 0.0572(10) 0.0375(8) 0.0091(7) -0.0013(6) -0.0180(7)
O1 0.0248(5) 0.0376(5) 0.0235(5) -0.0046(4) 0.0061(4) -0.0077(4)
O2 0.0267(5) 0.0207(5) 0.0419(5) 0.0015(4) 0.0070(4) -0.0020(4)
N1 0.0232(5) 0.0212(5) 0.0213(5) -0.0004(4) 0.0041(4) -0.0022(4)
N2 0.0249(5) 0.0213(5) 0.0208(5) 0.0003(4) 0.0073(4) -0.0019(4)
C1 0.0259(6) 0.0225(6) 0.0203(6) -0.0020(5) 0.0024(5) -0.0008(5)
C2 0.0332(7) 0.0215(6) 0.0241(6) -0.0002(5) 0.0051(5) 0.0026(5)
C3 0.0421(8) 0.0190(6) 0.0255(7) 0.0007(5) 0.0120(6) -0.0029(6)
C4 0.0315(7) 0.0216(6) 0.0253(6) -0.0030(5) 0.0109(5) -0.0049(5)
C5 0.0254(6) 0.0210(6) 0.0198(6) -0.0035(5) 0.0053(5) -0.0040(5)
C6 0.0247(6) 0.0231(6) 0.0193(6) -0.0011(5) 0.0086(5) -0.0028(5)
C7 0.0267(6) 0.0258(7) 0.0256(6) -0.0030(5) 0.0081(5) -0.0048(5)
C8 0.0232(6) 0.0347(7) 0.0265(7) -0.0010(6) 0.0041(5) -0.0024(6)
C9 0.0278(7) 0.0278(7) 0.0249(6) 0.0030(5) 0.0065(5) 0.0033(5)
C10 0.0273(6) 0.0231(6) 0.0203(6) 0.0022(5) 0.0085(5) 0.0003(5)
C11 0.0306(7) 0.0209(6) 0.0279(7) 0.0020(5) 0.0083(5) 0.0004(5)
C12 0.0320(7) 0.0239(7) 0.0268(7) 0.0003(5) 0.0100(5) -0.0029(5)
C13 0.0348(7) 0.0252(7) 0.0309(7) -0.0045(5) 0.0132(6) -0.0034(6)
C14 0.0315(7) 0.0180(6) 0.0297(7) -0.0049(5) 0.0104(5) -0.0031(5)
C15 0.0249(6) 0.0178(6) 0.0351(7) 0.0009(5) 0.0070(5) 0.0005(5)
C16 0.0284(7) 0.0184(6) 0.0285(7) 0.0012(5) 0.0059(5) -0.0005(5)
C17 0.0257(6) 0.0218(6) 0.0276(7) -0.0051(5) 0.0081(5) -0.0050(5)
C18 0.0262(7) 0.0331(7) 0.0270(7) -0.0055(6) 0.0029(5) -0.0041(6)
C19 0.0352(7) 0.0292(7) 0.0236(6) -0.0036(5) 0.0056(6) -0.0043(6)
C20 0.0280(7) 0.0206(6) 0.0236(6) 0.0006(5) 0.0043(5) -0.0023(5)
C21 0.0297(7) 0.0212(6) 0.0259(6) 0.0006(5) 0.0069(5) -0.0052(5)
C22 0.0275(7) 0.0244(7) 0.0264(6) 0.0006(5) 0.0082(5) -0.0032(5)
C23 0.0291(7) 0.0216(6) 0.0298(7) 0.0011(5) 0.0075(5) 0.0009(5)
C24 0.0288(7) 0.0215(6) 0.0266(6) -0.0020(5) 0.0094(5) -0.0027(5)
C25 0.0239(6) 0.0274(7) 0.0319(7) -0.0001(6) 0.0036(5) -0.0007(5)
C26 0.0290(7) 0.0238(7) 0.0284(7) 0.0025(5) 0.0067(5) 0.0035(5)
C27 0.0274(6) 0.0226(6) 0.0242(6) -0.0027(5) 0.0105(5) -0.0001(5)
C28 0.0250(6) 0.0264(7) 0.0267(6) -0.0034(5) 0.0039(5) -0.0010(5)
C29 0.0282(7) 0.0233(6) 0.0253(6) 0.0005(5) 0.0038(5) 0.0017(5)
C30 0.0304(7) 0.0211(6) 0.0326(7) -0.0025(5) 0.0112(6) -0.0005(5)
C31 0.0254(6) 0.0210(6) 0.0291(7) -0.0011(5) 0.0075(5) -0.0022(5)
C32 0.0226(6) 0.0273(7) 0.0273(7) 0.0018(5) 0.0039(5) 0.0010(5)

loop_
_atom_type_symbol
_atom_type_description
_atom_type_scat_dispersion_real
_atom_type_scat_dispersion_imag
_atom_type_scat_source
C C 0.0181 0.0091 'International Tables Vol C Tables 4.2.6.8 and 6.1.1.4'
H H 0.0000 0.0000 'International Tables Vol C Tables 4.2.6.8 and 6.1.1.4'
N N 0.0311 0.0180 'International Tables Vol C Tables 4.2.6.8 and 6.1.1.4'
O O 0.0492 0.0322 'International Tables Vol C Tables 4.2.6.8 and 6.1.1.4'

loop_
_geom_angle_atom_site_label_1
_geom_angle_atom_site_label_2
_geom_angle_atom_site_label_3
_geom_angle
N4 N3 C54 120.31(10)
C33 N3 N4 110.86(10)
C33 N3 C54 128.56(10)
N5 N4 N3 107.26(9)
N4 N5 C34 108.80(10)
C35 N6 C39 118.19(10)
N3 C33 H33 127.8
N3 C33 C34 104.46(10)
C34 C33 H33 127.8
N5 C34 C33 108.60(10)
N5 C34 C35 121.50(11)
C33 C34 C35 129.76(11)
N6 C35 C34 116.96(10)
N6 C35 C36 123.44(11)
C36 C35 C34 119.59(11)
C35 C36 H36 121.1
C37 C36 C35 117.80(12)
C37 C36 H36 121.1
C36 C37 H37 120.3
C36 C37 C38 119.39(12)
C38 C37 H37 120.3
C37 C38 H38 120.2
C37 C38 C39 119.69(12)
C39 C38 H38 120.2
N6 C39 C38 121.47(12)
N6 C39 C40 117.22(11)
C38 C39 C40 121.29(11)
C41 C40 C39 120.58(11)
C45 C40 C39 120.68(11)
C45 C40 C41 118.73(12)
C40 C41 H41 119.3
C42 C41 C40 121.38(11)
C42 C41 H41 119.3
C41 C42 C43 117.98(12)
C41 C42 C46 123.53(11)
C43 C42 C46 118.49(11)
C42 C43 H43 118.8
C44 C43 C42 122.47(12)
C44 C43 H43 118.8
C43 C44 C45 117.93(12)
C43 C44 C50 121.74(12)
C45 C44 C50 120.27(12)
C40 C45 C44 121.51(12)
C40 C45 H45 119.2
C44 C45 H45 119.2
C42 C46 C47 109.53(11)
C42 C46 C48 109.38(11)
C47 C46 C48 109.55(11)
C49 C46 C42 111.90(11)
C49 C46 C47 108.61(11)
C49 C46 C48 107.82(11)
C46 C47 H47A 109.5
C46 C47 H47B 109.5
C46 C47 H47C 109.5
H47A C47 H47B 109.5
H47A C47 H47C 109.5
H47B C47 H47C 109.5
C46 C48 H48A 109.5
C46 C48 H48B 109.5
C46 C48 H48C 109.5
H48A C48 H48B 109.5
H48A C48 H48C 109.5
H48B C48 H48C 109.5
C46 C49 H49A 109.5
C46 C49 H49B 109.5
C46 C49 H49C 109.5
H49A C49 H49B 109.5
H49A C49 H49C 109.5
H49B C49 H49C 109.5
C44 C50 C52 106.65(14)
C44 C50 C52A 99.8(3)
C44 C50 C53A 114.3(3)
C51 C50 C44 112.56(13)
C51 C50 C52 102.51(16)
C53 C50 C44 111.73(15)
C53 C50 C51 113.06(16)
C53 C50 C52 109.69(19)
C53A C50 C52A 100.6(3)
C51A C50 C44 118.2(4)
C51A C50 C52A 106.6(3)
C51A C50 C53A 114.1(3)
C50 C51 H51A 109.5
C50 C51 H51B 109.5
C50 C51 H51C 109.5
H51A C51 H51B 109.5
H51A C51 H51C 109.5
H51B C51 H51C 109.5
C50 C52 H52A 109.5
C50 C52 H52B 109.5
C50 C52 H52C 109.5
H52A C52 H52B 109.5
H52A C52 H52C 109.5
H52B C52 H52C 109.5
C50 C53 H53A 109.5
C50 C53 H53B 109.5
C50 C53 H53C 109.5
H53A C53 H53B 109.5
H53A C53 H53C 109.5
H53B C53 H53C 109.5
C55 C54 N3 117.95(11)
C59 C54 N3 119.38(11)
C59 C54 C55 122.63(11)
C54 C55 H55 120.5
C54 C55 C56 118.91(12)
C56 C55 H55 120.5
C55 C56 C60 122.16(12)
C57 C56 C55 118.07(12)
C57 C56 C60 119.69(12)
C56 C57 H57 118.3
C56 C57 C58 123.39(12)
C58 C57 H57 118.3
C57 C58 C59 117.85(12)
C57 C58 C64 119.60(12)
C59 C58 C64 122.53(12)
C54 C59 C58 119.14(12)
C54 C59 H59 120.4
C58 C59 H59 120.4
C56 C60 C63 107.40(14)
C61 C60 C56 113.13(11)
C61 C60 C62 108.27(15)
C61 C60 C63 107.26(16)
C62 C60 C56 110.11(15)
C62 C60 C63 110.6(2)
C60 C61 H61A 109.5
C60 C61 H61B 109.5
C60 C61 H61C 109.5
H61A C61 H61B 109.5
H61A C61 H61C 109.5
H61B C61 H61C 109.5
C60 C62 H62A 109.5
C60 C62 H62B 109.5
C60 C62 H62C 109.5
H62A C62 H62B 109.5
H62A C62 H62C 109.5
H62B C62 H62C 109.5
C60 C63 H63A 109.5
C60 C63 H63B 109.5
C60 C63 H63C 109.5
H63A C63 H63B 109.5
H63A C63 H63C 109.5
H63B C63 H63C 109.5
C58 C64 C65 108.48(13)
C58 C64 C66 110.06(14)
C66 C64 C65 109.99(15)
C67 C64 C58 111.88(12)
C67 C64 C65 108.77(14)
C67 C64 C66 107.65(14)
C64 C65 H65A 109.5
C64 C65 H65B 109.5
C64 C65 H65C 109.5
H65A C65 H65B 109.5
H65A C65 H65C 109.5
H65B C65 H65C 109.5
C64 C66 H66A 109.5
C64 C66 H66B 109.5
C64 C66 H66C 109.5
H66A C66 H66B 109.5
H66A C66 H66C 109.5
H66B C66 H66C 109.5
C64 C67 H67A 109.5
C64 C67 H67B 109.5
C64 C67 H67C 109.5
H67A C67 H67B 109.5
H67A C67 H67C 109.5
H67B C67 H67C 109.5
C17 O1 C20 116.82(10)
C24 O2 C23 117.40(10)
C1 N1 C5 118.68(11)
C10 N2 C6 118.09(11)
N1 C1 C2 121.77(12)
N1 C1 C32 116.38(11)
C2 C1 C32 121.77(11)
C1 C2 H2 120.5
C3 C2 C1 119.06(12)
C3 C2 H2 120.5
C2 C3 H3 120.2
C2 C3 C4 119.53(12)
C4 C3 H3 120.2
C3 C4 H4 120.9
C3 C4 C5 118.19(12)
C5 C4 H4 120.9
N1 C5 C4 122.71(12)
N1 C5 C6 115.62(11)
C4 C5 C6 121.67(11)
N2 C6 C5 116.15(11)
N2 C6 C7 122.89(12)
C7 C6 C5 120.93(11)
C6 C7 H7 120.7
C8 C7 C6 118.62(12)
C8 C7 H7 120.7
C7 C8 H8 120.5
C9 C8 C7 118.93(12)
C9 C8 H8 120.5
C8 C9 H9 120.3
C8 C9 C10 119.33(12)
C10 C9 H9 120.3
N2 C10 C9 122.10(12)
N2 C10 C11 116.72(11)
C9 C10 C11 121.17(11)
C10 C11 H11A 108.7
C10 C11 H11B 108.7
C10 C11 C12 114.14(10)
H11A C11 H11B 107.6
C12 C11 H11A 108.7
C12 C11 H11B 108.7
C11 C12 H12A 109.0
C11 C12 H12B 109.0
C11 C12 C13 112.93(11)
H12A C12 H12B 107.8
C13 C12 H12A 109.0
C13 C12 H12B 109.0
C12 C13 H13A 108.9
C12 C13 H13B 108.9
H13A C13 H13B 107.8
C14 C13 C12 113.19(11)
C14 C13 H13A 108.9
C14 C13 H13B 108.9
C15 C14 C13 120.87(12)
C15 C14 C19 117.35(12)
C19 C14 C13 121.72(12)
C14 C15 H15 118.9
C16 C15 C14 122.24(12)
C16 C15 H15 118.9
C15 C16 H16 120.3
C15 C16 C17 119.30(12)
C17 C16 H16 120.3
O1 C17 C16 124.00(12)
O1 C17 C18 116.45(11)
C16 C17 C18 119.54(12)
C17 C18 H18 119.9
C19 C18 C17 120.20(12)
C19 C18 H18 119.9
C14 C19 H19 119.3
C18 C19 C14 121.32(13)
C18 C19 H19 119.3
O1 C20 H20A 110.1
O1 C20 H20B 110.1
O1 C20 C21 107.99(10)
H20A C20 H20B 108.4
C21 C20 H20A 110.1
C21 C20 H20B 110.1
C20 C21 H21A 108.7
C20 C21 H21B 108.7
C20 C21 C22 114.30(10)
H21A C21 H21B 107.6
C22 C21 H21A 108.7
C22 C21 H21B 108.7
C21 C22 H22A 109.2
C21 C22 H22B 109.2
H22A C22 H22B 107.9
C23 C22 C21 111.84(11)
C23 C22 H22A 109.2
C23 C22 H22B 109.2
O2 C23 C22 108.06(10)
O2 C23 H23A 110.1
O2 C23 H23B 110.1
C22 C23 H23A 110.1
C22 C23 H23B 110.1
H23A C23 H23B 108.4
O2 C24 C25 116.00(11)
O2 C24 C29 124.42(12)
C25 C24 C29 119.57(12)
C24 C25 H25 120.0
C26 C25 C24 120.10(12)
C26 C25 H25 120.0
C25 C26 H26 119.2
C25 C26 C27 121.52(12)
C27 C26 H26 119.2
C26 C27 C30 122.00(12)
C28 C27 C26 117.25(12)
C28 C27 C30 120.73(12)
C27 C28 H28 118.9
C29 C28 C27 122.28(12)
C29 C28 H28 118.9
C24 C29 H29 120.4
C28 C29 C24 119.24(12)
C28 C29 H29 120.4
C27 C30 H30A 108.7
C27 C30 H30B 108.7
C27 C30 C31 114.09(10)
H30A C30 H30B 107.6
C31 C30 H30A 108.7
C31 C30 H30B 108.7
C30 C31 H31A 108.8
C30 C31 H31B 108.8
H31A C31 H31B 107.7
C32 C31 C30 113.70(11)
C32 C31 H31A 108.8
C32 C31 H31B 108.8
C1 C32 C31 110.89(10)
C1 C32 H32A 109.5
C1 C32 H32B 109.5
C31 C32 H32A 109.5
C31 C32 H32B 109.5
H32A C32 H32B 108.0
C50 C52A H52D 109.5
C50 C52A H52E 109.5
C50 C52A H52F 109.5
H52D C52A H52E 109.5
H52D C52A H52F 109.5
H52E C52A H52F 109.5
C50 C53A H53D 109.5
C50 C53A H53E 109.5
C50 C53A H53F 109.5
H53D C53A H53E 109.5
H53D C53A H53F 109.5
H53E C53A H53F 109.5
C50 C51A H51D 109.5
C50 C51A H51E 109.5
C50 C51A H51F 109.5
H51D C51A H51E 109.5
H51D C51A H51F 109.5
H51E C51A H51F 109.5

loop_
_geom_bond_atom_site_label_1
_geom_bond_atom_site_label_2
_geom_bond_distance
N3 N4 1.3574(14)
N3 C33 1.3511(15)
N3 C54 1.4322(15)
N4 N5 1.3079(14)
N5 C34 1.3703(16)
N6 C35 1.3444(16)
N6 C39 1.3471(16)
C33 H33 0.9500
C33 C34 1.3716(17)
C34 C35 1.4691(16)
C35 C36 1.3944(17)
C36 H36 0.9500
C36 C37 1.3806(19)
C37 H37 0.9500
C37 C38 1.382(2)
C38 H38 0.9500
C38 C39 1.3928(18)
C39 C40 1.4922(18)
C40 C41 1.3994(18)
C40 C45 1.3953(17)
C41 H41 0.9500
C41 C42 1.3887(18)
C42 C43 1.4016(17)
C42 C46 1.5343(18)
C43 H43 0.9500
C43 C44 1.3864(19)
C44 C45 1.3961(19)
C44 C50 1.5360(18)
C45 H45 0.9500
C46 C47 1.5360(18)
C46 C48 1.5383(19)
C46 C49 1.5276(18)
C47 H47A 0.9800
C47 H47B 0.9800
C47 H47C 0.9800
C48 H48A 0.9800
C48 H48B 0.9800
C48 H48C 0.9800
C49 H49A 0.9800
C49 H49B 0.9800
C49 H49C 0.9800
C50 C51 1.530(2)
C50 C52 1.612(3)
C50 C53 1.442(3)
C50 C52A 1.640(4)
C50 C53A 1.538(4)
C50 C51A 1.453(4)
C51 H51A 0.9800
C51 H51B 0.9800
C51 H51C 0.9800
C52 H52A 0.9800
C52 H52B 0.9800
C52 H52C 0.9800
C53 H53A 0.9800
C53 H53B 0.9800
C53 H53C 0.9800
C54 C55 1.3866(18)
C54 C59 1.3847(17)
C55 H55 0.9500
C55 C56 1.3929(18)
C56 C57 1.3889(19)
C56 C60 1.5315(19)
C57 H57 0.9500
C57 C58 1.391(2)
C58 C59 1.3927(18)
C58 C64 1.5330(19)
C59 H59 0.9500
C60 C61 1.517(2)
C60 C62 1.523(3)
C60 C63 1.534(3)
C61 H61A 0.9800
C61 H61B 0.9800
C61 H61C 0.9800
C62 H62A 0.9800
C62 H62B 0.9800
C62 H62C 0.9800
C63 H63A 0.9800
C63 H63B 0.9800
C63 H63C 0.9800
C64 C65 1.537(3)
C64 C66 1.535(2)
C64 C67 1.531(2)
C65 H65A 0.9800
C65 H65B 0.9800
C65 H65C 0.9800
C66 H66A 0.9800
C66 H66B 0.9800
C66 H66C 0.9800
C67 H67A 0.9800
C67 H67B 0.9800
C67 H67C 0.9800
O1 C17 1.3701(15)
O1 C20 1.4358(15)
O2 C23 1.4358(15)
O2 C24 1.3745(15)
N1 C1 1.3430(16)
N1 C5 1.3436(16)
N2 C6 1.3443(16)
N2 C10 1.3427(16)
C1 C2 1.3946(18)
C1 C32 1.5048(18)
C2 H2 0.9500
C2 C3 1.3815(19)
C3 H3 0.9500
C3 C4 1.3835(19)
C4 H4 0.9500
C4 C5 1.3925(18)
C5 C6 1.4923(17)
C6 C7 1.3894(18)
C7 H7 0.9500
C7 C8 1.3815(19)
C8 H8 0.9500
C8 C9 1.3810(19)
C9 H9 0.9500
C9 C10 1.3920(18)
C10 C11 1.5038(18)
C11 H11A 0.9900
C11 H11B 0.9900
C11 C12 1.5277(18)
C12 H12A 0.9900
C12 H12B 0.9900
C12 C13 1.5376(18)
C13 H13A 0.9900
C13 H13B 0.9900
C13 C14 1.5128(18)
C14 C15 1.3894(19)
C14 C19 1.3940(19)
C15 H15 0.9500
C15 C16 1.3866(18)
C16 H16 0.9500
C16 C17 1.3875(18)
C17 C18 1.3905(19)
C18 H18 0.9500
C18 C19 1.3832(19)
C19 H19 0.9500
C20 H20A 0.9900
C20 H20B 0.9900
C20 C21 1.5157(18)
C21 H21A 0.9900
C21 H21B 0.9900
C21 C22 1.5274(18)
C22 H22A 0.9900
C22 H22B 0.9900
C22 C23 1.5103(18)
C23 H23A 0.9900
C23 H23B 0.9900
C24 C25 1.3884(19)
C24 C29 1.3906(18)
C25 H25 0.9500
C25 C26 1.3857(19)
C26 H26 0.9500
C26 C27 1.3929(19)
C27 C28 1.3899(18)
C27 C30 1.5114(18)
C28 H28 0.9500
C28 C29 1.3882(18)
C29 H29 0.9500
C30 H30A 0.9900
C30 H30B 0.9900
C30 C31 1.5343(18)
C31 H31A 0.9900
C31 H31B 0.9900
C31 C32 1.5319(18)
C32 H32A 0.9900
C32 H32B 0.9900
C52A H52D 0.9800
C52A H52E 0.9800
C52A H52F 0.9800
C53A H53D 0.9800
C53A H53E 0.9800
C53A H53F 0.9800
C51A H51D 0.9800
C51A H51E 0.9800
C51A H51F 0.9800
